data_2312407
loop_
_publ_author_name
'Yoshino, Sho'
'Arima, Hidechika'
'Ishijima, Masanao'
'Kajihara, Koichi'

_publ_section_title
;
 Crystal structures of the alkali aluminoboracites
 <i>A</i><sub>4</sub>B<sub>4</sub>Al<sub>3</sub>O<sub>12</sub>Cl (<i>A</i>
 = Li, Na).
;
_journal_coeditor_code WM5704
_journal_issue 'Pt 2'
_journal_name_full 'Acta crystallographica. Section E, Crystallographic communications'
_journal_page_first 169
_journal_page_last 173
_journal_paper_doi 10.1107/S2056989024000501
_journal_volume 80
_journal_year 2024
_chemical_formula_iupac 'Li4 B4 Al3 O12 Cl'
_chemical_formula_sum 'Al3 B4 Cl Li4 O12'
_chemical_formula_weight 379.39
_chemical_name_common 'Lithium aluminoboracite'
_chemical_name_systematic 'Lithium aluminoboracite'
_space_group_crystal_system cubic
_space_group_IT_number 219
_space_group_name_Hall 'F -4a 2 3'
_space_group_name_H-M_alt 'F -4 3 c'
_audit_creation_method SHELXL-2018/3
_cell_angle_alpha 90
_cell_angle_beta 90
_cell_angle_gamma 90
_cell_formula_units_Z 8
_cell_length_a 12.98390(10)
_cell_length_b 12.98390(10)
_cell_length_c 12.98390(10)
_cell_measurement_reflns_used 2808
_cell_measurement_temperature 297(2)
_cell_measurement_theta_max 73.2152
_cell_measurement_theta_min 6.8200
_cell_volume 2188.85(3)
_computing_cell_refinement
;
SAINT (Bruker, 2019)
;
_computing_data_collection
;
<i>BIS</i> (Bruker, 2021)
;
_computing_data_reduction
;
SAINT (Bruker, 2019)
;
_computing_molecular_graphics
;
<i>VESTA</i> (Momma & Izumi, 2011)
;
_computing_publication_material
;
publCIF (Westrip, 2010)
;
_computing_structure_refinement
;
SHELXL (Sheldrick, 2015b) and <i>ShelXle</i> (H\"ubschle <i>et al.</i>,
2011)
;
_computing_structure_solution
;
SHELXTL (Sheldrick, 2015a)
;
_diffrn_ambient_temperature 297(2)
_diffrn_detector_area_resol_mean 7.3910
_diffrn_measured_fraction_theta_full 1.000
_diffrn_measured_fraction_theta_max 1.000
_diffrn_measurement_device_type 'Bruker D8 goniometer'
_diffrn_measurement_method 'omega scans'
_diffrn_radiation_type CuK\a
_diffrn_radiation_wavelength 1.54178
_diffrn_reflns_av_R_equivalents 0.0232
_diffrn_reflns_av_unetI/netI 0.0131
_diffrn_reflns_limit_h_max 12
_diffrn_reflns_limit_h_min -15
_diffrn_reflns_limit_k_max 16
_diffrn_reflns_limit_k_min -15
_diffrn_reflns_limit_l_max 15
_diffrn_reflns_limit_l_min -16
_diffrn_reflns_number 3843
_diffrn_reflns_theta_full 67.679
_diffrn_reflns_theta_max 73.208
_diffrn_reflns_theta_min 6.820
_diffrn_source 'sealed tube'
_exptl_absorpt_coefficient_mu 6.117
_exptl_absorpt_correction_T_max 0.75
_exptl_absorpt_correction_T_min 0.62
_exptl_absorpt_correction_type multi-scan
_exptl_absorpt_process_details
;
(<i>SADABS</i>; Krause <i>et al.</i>,  2015)
;
_exptl_crystal_colour colorless
_exptl_crystal_density_diffrn 2.303
_exptl_crystal_density_method 'not measured'
_exptl_crystal_description plate
_exptl_crystal_F_000 1472
_exptl_crystal_size_max 0.106
_exptl_crystal_size_mid 0.095
_exptl_crystal_size_min 0.059
_refine_diff_density_max 0.200
_refine_diff_density_min -0.631
_refine_ls_abs_structure_details
;
Flack <i>x</i> determined using 80 quotients [(I+)-(I-)]/[(I+)+(I-)]
(Parsons <i>et al.</i>,  2013)
;
_refine_ls_abs_structure_Flack -0.03(3)
_refine_ls_extinction_method none
_refine_ls_goodness_of_fit_ref 1.155
_refine_ls_hydrogen_treatment undef
_refine_ls_matrix_type full
_refine_ls_number_parameters 23
_refine_ls_number_reflns 193
_refine_ls_number_restraints 1
_refine_ls_restrained_S_all 1.152
_refine_ls_R_factor_all 0.0307
_refine_ls_R_factor_gt 0.0307
_refine_ls_shift/su_max 0.000
_refine_ls_shift/su_mean 0.000
_refine_ls_structure_factor_coef Fsqd
_refine_ls_weighting_details 'w=1/[\s^2^(Fo^2^)+(0.0536P)^2^+3.2978P] where P=(Fo^2^+2Fc^2^)/3'
_refine_ls_weighting_scheme calc
_refine_ls_wR_factor_gt 0.0746
_refine_ls_wR_factor_ref 0.0747
_reflns_number_gt 191
_reflns_number_total 193
_reflns_threshold_expression 'I > 2\s(I)'
_cod_data_source_file wm5704.cif
_cod_data_source_block kjh0818yoshinoL14_0m_a
_cod_original_cell_volume 2188.85(5)
_cod_original_sg_symbol_Hall 'F -4c 2 3'
_cod_database_code 2312407
_shelx_space_group_comment
;
The symmetry employed for this shelxl refinement is uniquely defined
by the following loop, which should always be used as a source of
symmetry information in preference to the above space-group names.
They are only intended as comments.
;

loop_
_space_group_symop_operation_xyz
'x, y, z'
'-x, -y, z'
'-x, y, -z'
'x, -y, -z'
'z, x, y'
'z, -x, -y'
'-z, -x, y'
'-z, x, -y'
'y, z, x'
'-y, z, -x'
'y, -z, -x'
'-y, -z, x'
'y+1/2, x+1/2, z+1/2'
'-y+1/2, -x+1/2, z+1/2'
'y+1/2, -x+1/2, -z+1/2'
'-y+1/2, x+1/2, -z+1/2'
'x+1/2, z+1/2, y+1/2'
'-x+1/2, z+1/2, -y+1/2'
'-x+1/2, -z+1/2, y+1/2'
'x+1/2, -z+1/2, -y+1/2'
'z+1/2, y+1/2, x+1/2'
'z+1/2, -y+1/2, -x+1/2'
'-z+1/2, y+1/2, -x+1/2'
'-z+1/2, -y+1/2, x+1/2'
'x, y+1/2, z+1/2'
'-x, -y+1/2, z+1/2'
'-x, y+1/2, -z+1/2'
'x, -y+1/2, -z+1/2'
'z, x+1/2, y+1/2'
'z, -x+1/2, -y+1/2'
'-z, -x+1/2, y+1/2'
'-z, x+1/2, -y+1/2'
'y, z+1/2, x+1/2'
'-y, z+1/2, -x+1/2'
'y, -z+1/2, -x+1/2'
'-y, -z+1/2, x+1/2'
'y+1/2, x+1, z+1'
'-y+1/2, -x+1, z+1'
'y+1/2, -x+1, -z+1'
'-y+1/2, x+1, -z+1'
'x+1/2, z+1, y+1'
'-x+1/2, z+1, -y+1'
'-x+1/2, -z+1, y+1'
'x+1/2, -z+1, -y+1'
'z+1/2, y+1, x+1'
'z+1/2, -y+1, -x+1'
'-z+1/2, y+1, -x+1'
'-z+1/2, -y+1, x+1'
'x+1/2, y, z+1/2'
'-x+1/2, -y, z+1/2'
'-x+1/2, y, -z+1/2'
'x+1/2, -y, -z+1/2'
'z+1/2, x, y+1/2'
'z+1/2, -x, -y+1/2'
'-z+1/2, -x, y+1/2'
'-z+1/2, x, -y+1/2'
'y+1/2, z, x+1/2'
'-y+1/2, z, -x+1/2'
'y+1/2, -z, -x+1/2'
'-y+1/2, -z, x+1/2'
'y+1, x+1/2, z+1'
'-y+1, -x+1/2, z+1'
'y+1, -x+1/2, -z+1'
'-y+1, x+1/2, -z+1'
'x+1, z+1/2, y+1'
'-x+1, z+1/2, -y+1'
'-x+1, -z+1/2, y+1'
'x+1, -z+1/2, -y+1'
'z+1, y+1/2, x+1'
'z+1, -y+1/2, -x+1'
'-z+1, y+1/2, -x+1'
'-z+1, -y+1/2, x+1'
'x+1/2, y+1/2, z'
'-x+1/2, -y+1/2, z'
'-x+1/2, y+1/2, -z'
'x+1/2, -y+1/2, -z'
'z+1/2, x+1/2, y'
'z+1/2, -x+1/2, -y'
'-z+1/2, -x+1/2, y'
'-z+1/2, x+1/2, -y'
'y+1/2, z+1/2, x'
'-y+1/2, z+1/2, -x'
'y+1/2, -z+1/2, -x'
'-y+1/2, -z+1/2, x'
'y+1, x+1, z+1/2'
'-y+1, -x+1, z+1/2'
'y+1, -x+1, -z+1/2'
'-y+1, x+1, -z+1/2'
'x+1, z+1, y+1/2'
'-x+1, z+1, -y+1/2'
'-x+1, -z+1, y+1/2'
'x+1, -z+1, -y+1/2'
'z+1, y+1, x+1/2'
'z+1, -y+1, -x+1/2'
'-z+1, y+1, -x+1/2'
'-z+1, -y+1, x+1/2'

loop_
_atom_site_type_symbol
_atom_site_label
_atom_site_fract_x
_atom_site_fract_y
_atom_site_fract_z
_atom_site_U_iso_or_equiv
_atom_site_adp_type
_atom_site_calc_flag
_atom_site_occupancy
_atom_site_disorder_assembly
_atom_site_disorder_group
Li Li1 0.000000 0.250000 0.250000 0.066(6) Uani d 0.991(13) . .
Li Li2 0.364(2) 0.364(2) 0.364(2) 0.028(11) Uani d 0.256(10) . .
B B1 0.1057(3) 0.1057(3) 0.1057(3) 0.0114(10) Uani d 1 . .
Al Al1 0.250000 0.000000 0.000000 0.0118(6) Uani d 1 . .
O O1 0.02786(13) 0.11000(13) 0.17680(15) 0.0166(6) Uani d 1 . .
Cl Cl1 0.250000 0.250000 0.250000 0.0787(15) Uani d 1 . .

loop_
_atom_site_aniso_label
_atom_site_aniso_U_11
_atom_site_aniso_U_22
_atom_site_aniso_U_33
_atom_site_aniso_U_12
_atom_site_aniso_U_13
_atom_site_aniso_U_23
Li1 0.156(18) 0.021(4) 0.021(4) 0.000 0.000 0.000
Li2 0.028(11) 0.028(11) 0.028(11) 0.000(9) 0.000(9) 0.000(9)
B1 0.0114(10) 0.0114(10) 0.0114(10) -0.0014(14) -0.0014(14) -0.0014(14)
Al1 0.0115(8) 0.0120(6) 0.0120(6) 0.000 0.000 0.000
O1 0.0185(11) 0.0154(10) 0.0158(9) 0.0048(7) 0.0067(10) 0.0044(9)
Cl1 0.0787(15) 0.0787(15) 0.0787(15) 0.000 0.000 0.000

loop_
_atom_type_symbol
_atom_type_description
_atom_type_scat_dispersion_real
_atom_type_scat_dispersion_imag
_atom_type_scat_source
Al Al 0.2130 0.2455 'International Tables Vol C Tables 4.2.6.8 and 6.1.1.4'
B B 0.0090 0.0039 'International Tables Vol C Tables 4.2.6.8 and 6.1.1.4'
Cl Cl 0.3639 0.7018 'International Tables Vol C Tables 4.2.6.8 and 6.1.1.4'
Li Li 0.0008 0.0003 'International Tables Vol C Tables 4.2.6.8 and 6.1.1.4'
O O 0.0492 0.0322 'International Tables Vol C Tables 4.2.6.8 and 6.1.1.4'

loop_
_geom_angle_atom_site_label_1
_geom_angle_atom_site_label_2
_geom_angle_atom_site_label_3
_geom_angle_site_symmetry_1
_geom_angle_site_symmetry_3
_geom_angle
_geom_angle_publ_flag
O1 Li1 O1 . 28 160.00(10) ?
O1 Li1 O1 . 67_454 91.729(17) ?
O1 Li1 O1 28 67_454 91.729(17) ?
O1 Li1 O1 . 90_445 91.729(17) ?
O1 Li1 O1 28 90_445 91.729(17) ?
O1 Li1 O1 67_454 90_445 160.00(10) ?
O1 Li1 Li2 . 15_455 52.6(10) ?
O1 Li1 Li2 28 15_455 146.2(9) ?
O1 Li1 Li2 67_454 15_455 70.29(8) ?
O1 Li1 Li2 90_445 15_455 96.5(4) ?
O1 Li1 Li2 . 51 96.5(4) ?
O1 Li1 Li2 28 51 70.29(8) ?
O1 Li1 Li2 67_454 51 52.6(10) ?
O1 Li1 Li2 90_445 51 146.2(9) ?
Li2 Li1 Li2 15_455 51 114.4(12) ?
O1 Li1 Li2 . 74 70.29(8) ?
O1 Li1 Li2 28 74 96.5(4) ?
O1 Li1 Li2 67_454 74 146.2(9) ?
O1 Li1 Li2 90_445 74 52.6(10) ?
Li2 Li1 Li2 15_455 74 114.4(12) ?
Li2 Li1 Li2 51 74 100(2) ?
O1 Li1 Li2 . 37_444 146.2(9) ?
O1 Li1 Li2 28 37_444 52.6(10) ?
O1 Li1 Li2 67_454 37_444 96.5(4) ?
O1 Li1 Li2 90_445 37_444 70.29(8) ?
Li2 Li1 Li2 15_455 37_444 100(2) ?
Li2 Li1 Li2 51 37_444 114.4(12) ?
Li2 Li1 Li2 74 37_444 114.4(12) ?
O1 Li1 Cl1 . . 80.00(5) ?
O1 Li1 Cl1 28 . 80.00(5) ?
O1 Li1 Cl1 67_454 . 100.00(5) ?
O1 Li1 Cl1 90_445 . 100.00(5) ?
Li2 Li1 Cl1 15_455 . 130.0(11) ?
Li2 Li1 Cl1 51 . 50.0(11) ?
Li2 Li1 Cl1 74 . 50.0(11) ?
Li2 Li1 Cl1 37_444 . 130.0(11) ?
O1 Li1 Al1 . 34 150.78(5) ?
O1 Li1 Al1 28 34 29.22(5) ?
O1 Li1 Al1 67_454 34 62.85(5) ?
O1 Li1 Al1 90_445 34 117.15(5) ?
Li2 Li1 Al1 15_455 34 122.8(6) ?
Li2 Li1 Al1 51 34 57.2(6) ?
Li2 Li1 Al1 74 34 122.8(6) ?
Li2 Li1 Al1 37_444 34 57.2(6) ?
Cl1 Li1 Al1 . 34 90.0 ?
O1 Li1 Al1 . 30 117.15(5) ?
O1 Li1 Al1 28 30 62.85(5) ?
O1 Li1 Al1 67_454 30 150.78(5) ?
O1 Li1 Al1 90_445 30 29.22(5) ?
Li2 Li1 Al1 15_455 30 122.8(6) ?
Li2 Li1 Al1 51 30 122.8(6) ?
Li2 Li1 Al1 74 30 57.2(6) ?
Li2 Li1 Al1 37_444 30 57.2(6) ?
Cl1 Li1 Al1 . 30 90.0 ?
Al1 Li1 Al1 34 30 90.0 ?
O1 Li1 Al1 . 9 29.22(5) ?
O1 Li1 Al1 28 9 150.78(5) ?
O1 Li1 Al1 67_454 9 117.15(5) ?
O1 Li1 Al1 90_445 9 62.85(5) ?
Li2 Li1 Al1 15_455 9 57.2(6) ?
Li2 Li1 Al1 51 9 122.8(6) ?
Li2 Li1 Al1 74 9 57.2(6) ?
Li2 Li1 Al1 37_444 9 122.8(6) ?
Cl1 Li1 Al1 . 9 90.0 ?
Al1 Li1 Al1 34 9 180.0 ?
Al1 Li1 Al1 30 9 90.0 ?
O1 Li2 O1 20 16 97.0(15) ?
O1 Li2 O1 20 24 97.0(15) ?
O1 Li2 O1 16 24 97.0(15) ?
O1 Li2 Cl1 20 . 120.1(12) ?
O1 Li2 Cl1 16 . 120.1(12) ?
O1 Li2 Cl1 24 . 120.1(12) ?
O1 Li2 Li1 20 58 107.0(3) ?
O1 Li2 Li1 16 58 139.1(8) ?
O1 Li2 Li1 24 58 48.29(9) ?
Cl1 Li2 Li1 . 58 75.3(11) ?
O1 Li2 Li1 20 30 139.1(8) ?
O1 Li2 Li1 16 30 48.29(9) ?
O1 Li2 Li1 24 30 107.0(3) ?
Cl1 Li2 Li1 . 30 75.3(11) ?
Li1 Li2 Li1 58 30 113.8(9) ?
O1 Li2 Li1 20 74 48.29(9) ?
O1 Li2 Li1 16 74 107.0(3) ?
O1 Li2 Li1 24 74 139.1(8) ?
Cl1 Li2 Li1 . 74 75.3(11) ?
Li1 Li2 Li1 58 74 113.8(9) ?
Li1 Li2 Li1 30 74 113.8(9) ?
O1 Li2 O1 20 30 158(2) ?
O1 Li2 O1 16 30 71.54(19) ?
O1 Li2 O1 24 30 66.73(16) ?
Cl1 Li2 O1 . 30 81.8(11) ?
Li1 Li2 O1 58 30 74.1(3) ?
Li1 Li2 O1 30 30 43.90(17) ?
Li1 Li2 O1 74 30 152.3(17) ?
O1 Li2 O1 20 58 66.73(16) ?
O1 Li2 O1 16 58 158(2) ?
O1 Li2 O1 24 58 71.54(19) ?
Cl1 Li2 O1 . 58 81.8(11) ?
Li1 Li2 O1 58 58 43.90(17) ?
Li1 Li2 O1 30 58 152.3(17) ?
Li1 Li2 O1 74 58 74.1(3) ?
O1 Li2 O1 30 58 118.0(5) ?
O1 Li2 O1 20 74 71.54(19) ?
O1 Li2 O1 16 74 66.73(16) ?
O1 Li2 O1 24 74 158(2) ?
Cl1 Li2 O1 . 74 81.8(11) ?
Li1 Li2 O1 58 74 152.3(17) ?
Li1 Li2 O1 30 74 74.1(3) ?
Li1 Li2 O1 74 74 43.90(17) ?
O1 Li2 O1 30 74 118.0(5) ?
O1 Li2 O1 58 74 118.0(5) ?
O1 Li2 Al1 20 81 69.0(7) ?
O1 Li2 Al1 16 81 37.1(3) ?
O1 Li2 Al1 24 81 123(2) ?
Cl1 Li2 Al1 . 81 114.0(9) ?
Li1 Li2 Al1 58 81 171(2) ?
Li1 Li2 Al1 30 81 70.20(14) ?
Li1 Li2 Al1 74 81 70.20(14) ?
O1 Li2 Al1 30 81 106.4(4) ?
O1 Li2 Al1 58 81 134.8(7) ?
O1 Li2 Al1 74 81 35.62(12) ?
O1 Li2 Al1 20 25 123(2) ?
O1 Li2 Al1 16 25 69.0(7) ?
O1 Li2 Al1 24 25 37.1(3) ?
Cl1 Li2 Al1 . 25 114.0(9) ?
Li1 Li2 Al1 58 25 70.20(14) ?
Li1 Li2 Al1 30 25 70.20(14) ?
Li1 Li2 Al1 74 25 171(2) ?
O1 Li2 Al1 30 25 35.62(12) ?
O1 Li2 Al1 58 25 106.4(4) ?
O1 Li2 Al1 74 25 134.8(7) ?
Al1 Li2 Al1 81 25 104.6(11) ?
O1 B1 O1 9 5 119.981(12) ?
O1 B1 O1 9 . 119.980(12) ?
O1 B1 O1 5 . 119.982(12) ?
O1 Al1 O1 6 47_544 107.09(6) ?
O1 Al1 O1 6 5 114.35(13) ?
O1 Al1 O1 47_544 5 107.09(6) ?
O1 Al1 O1 6 48_544 107.09(6) ?
O1 Al1 O1 47_544 48_544 114.35(13) ?
O1 Al1 O1 5 48_544 107.09(6) ?
O1 Al1 Li2 6 28 153.8(2) ?
O1 Al1 Li2 47_544 28 49.7(3) ?
O1 Al1 Li2 5 28 69.9(9) ?
O1 Al1 Li2 48_544 28 95.3(7) ?
O1 Al1 Li2 6 25_544 69.9(9) ?
O1 Al1 Li2 47_544 25_544 95.3(7) ?
O1 Al1 Li2 5 25_544 153.8(2) ?
O1 Al1 Li2 48_544 25_544 49.7(3) ?
Li2 Al1 Li2 28 25_544 118.5(19) ?
O1 Al1 Li2 6 16_545 95.3(7) ?
O1 Al1 Li2 47_544 16_545 153.8(2) ?
O1 Al1 Li2 5 16_545 49.7(3) ?
O1 Al1 Li2 48_544 16_545 69.9(9) ?
Li2 Al1 Li2 28 16_545 105.2(9) ?
Li2 Al1 Li2 25_544 16_545 105.2(9) ?
O1 Al1 Li2 6 14_554 49.7(3) ?
O1 Al1 Li2 47_544 14_554 69.9(9) ?
O1 Al1 Li2 5 14_554 95.3(7) ?
O1 Al1 Li2 48_544 14_554 153.8(2) ?
Li2 Al1 Li2 28 14_554 105.2(9) ?
Li2 Al1 Li2 25_544 14_554 105.2(9) ?
Li2 Al1 Li2 16_545 14_554 118.5(19) ?
O1 Al1 Li1 6 82_545 78.09(5) ?
O1 Al1 Li1 47_544 82_545 144.55(6) ?
O1 Al1 Li1 5 82_545 101.91(5) ?
O1 Al1 Li1 48_544 82_545 35.45(6) ?
Li2 Al1 Li1 28 82_545 127.4(4) ?
Li2 Al1 Li1 25_544 82_545 52.6(4) ?
Li2 Al1 Li1 16_545 82_545 52.6(4) ?
Li2 Al1 Li1 14_554 82_545 127.4(4) ?
O1 Al1 Li1 6 9 101.91(5) ?
O1 Al1 Li1 47_544 9 35.45(6) ?
O1 Al1 Li1 5 9 78.09(5) ?
O1 Al1 Li1 48_544 9 144.55(6) ?
Li2 Al1 Li1 28 9 52.6(4) ?
Li2 Al1 Li1 25_544 9 127.4(4) ?
Li2 Al1 Li1 16_545 9 127.4(4) ?
Li2 Al1 Li1 14_554 9 52.6(4) ?
Li1 Al1 Li1 82_545 9 180.0 ?
O1 Al1 Li1 6 5 144.55(6) ?
O1 Al1 Li1 47_544 5 101.91(5) ?
O1 Al1 Li1 5 5 35.45(6) ?
O1 Al1 Li1 48_544 5 78.09(5) ?
Li2 Al1 Li1 28 5 52.6(4) ?
Li2 Al1 Li1 25_544 5 127.4(4) ?
Li2 Al1 Li1 16_545 5 52.6(4) ?
Li2 Al1 Li1 14_554 5 127.4(4) ?
Li1 Al1 Li1 82_545 5 90.0 ?
Li1 Al1 Li1 9 5 90.0 ?
O1 Al1 Li1 6 6 35.45(6) ?
O1 Al1 Li1 47_544 6 78.09(5) ?
O1 Al1 Li1 5 6 144.55(6) ?
O1 Al1 Li1 48_544 6 101.91(5) ?
Li2 Al1 Li1 28 6 127.4(4) ?
Li2 Al1 Li1 25_544 6 52.6(4) ?
Li2 Al1 Li1 16_545 6 127.4(4) ?
Li2 Al1 Li1 14_554 6 52.6(4) ?
Li1 Al1 Li1 82_545 6 90.0 ?
Li1 Al1 Li1 9 6 90.0 ?
Li1 Al1 Li1 5 6 180.0 ?
B1 O1 Al1 . 9 118.97(12) ?
B1 O1 Li1 . . 118.1(2) ?
Al1 O1 Li1 9 . 115.33(9) ?
B1 O1 Li2 . 15_455 123.5(10) ?
Al1 O1 Li2 9 15_455 93.18(8) ?
Li1 O1 Li2 . 15_455 79.2(11) ?
Li2 Cl1 Li2 . 28 109.471(6) ?
Li2 Cl1 Li2 . 74 109.4710(10) ?
Li2 Cl1 Li2 28 74 109.5 ?
Li2 Cl1 Li2 . 51 109.471(3) ?
Li2 Cl1 Li2 28 51 109.4710(10) ?
Li2 Cl1 Li2 74 51 109.4710(10) ?
Li2 Cl1 Li1 . . 125.2640(10) ?
Li2 Cl1 Li1 28 . 125.2640(10) ?
Li2 Cl1 Li1 74 . 54.7360(10) ?
Li2 Cl1 Li1 51 . 54.7360(10) ?

loop_
_geom_bond_atom_site_label_1
_geom_bond_atom_site_label_2
_geom_bond_site_symmetry_2
_geom_bond_distance
_geom_bond_publ_flag
Li1 O1 . 2.0828(17) ?
Li1 O1 28 2.0828(17) ?
Li1 O1 67_454 2.0828(17) ?
Li1 O1 90_445 2.0828(17) ?
Li1 Li2 15_455 2.740(13) ?
Li1 Li2 51 2.740(13) ?
Li1 Li2 74 2.740(13) ?
Li1 Li2 37_444 2.740(13) ?
Li1 Cl1 . 3.24598(3) ?
Li1 Al1 34 3.24597(3) ?
Li1 Al1 30 3.24598(3) ?
Li1 Al1 9 3.24598(3) ?
Li2 O1 20 2.22(3) ?
Li2 O1 16 2.22(3) ?
Li2 O1 24 2.22(3) ?
Li2 Cl1 . 2.57(5) ?
Li2 O1 30 2.828(8) ?
Li2 O1 58 2.828(8) ?
Li2 O1 74 2.828(8) ?
Li2 Al1 81 2.90(2) ?
Li2 Al1 25 2.90(2) ?
B1 O1 9 1.3700(16) ?
B1 O1 5 1.3700(16) ?
B1 O1 . 1.3700(16) ?
Al1 O1 6 1.7533(17) ?
Al1 O1 47_544 1.7533(17) ?
Al1 O1 5 1.7533(17) ?
Al1 O1 48_544 1.7533(17) ?
